data_7218478
loop_
_publ_author_name
'Lieffrig, Julien'
'Niassy, Arnode G.'
'Jeannin, Olivier'
'Fourmigu\'e, Marc'

_publ_section_title
;
 Halogen-bonded halide networks from chiral neutral spacers
;
_journal_issue 1
_journal_name_full CrystEngComm
_journal_page_first 50
_journal_paper_doi 10.1039/C4CE01935K
_journal_volume 17
_journal_year 2015
_chemical_absolute_configuration syn
_chemical_formula_moiety 'C16 H8 F8 I2 O2, C16 H36 N, Br'
_chemical_formula_sum 'C32 H44 Br F8 I2 N O2'
_chemical_formula_weight 960.39
_chemical_name_systematic
;
6,6'-(((2R,3R)-butane-2,3-diyl)bis(oxy))
bis(1,2,4,5-tetrafluoro-3-iodobenzene),
tetrabutylammonium bromide
;
_space_group_IT_number 19
_symmetry_cell_setting orthorhombic
_symmetry_space_group_name_Hall 'P 2ac 2ab'
_symmetry_space_group_name_H-M 'P 21 21 21'
_atom_sites_solution_hydrogens geom
_atom_sites_solution_primary direct
_atom_sites_solution_secondary difmap
_audit_creation_method SHELXL-97
_cell_angle_alpha 90.00
_cell_angle_beta 90.00
_cell_angle_gamma 90.00
_cell_formula_units_Z 8
_cell_length_a 12.0074(10)
_cell_length_b 15.2998(13)
_cell_length_c 41.115(3)
_cell_measurement_reflns_used 9875
_cell_measurement_temperature 150(2)
_cell_measurement_theta_max 27.42
_cell_measurement_theta_min 2.37
_cell_volume 7553.3(11)
_computing_cell_refinement 'Bruker SMART, 2006'
_computing_data_collection 'Bruker SMART, 2006'
_computing_data_reduction 'Bruker SAINT, 2006'
_computing_molecular_graphics 'Ortep-3 for Windows (Farrugia, 1997)'
_computing_publication_material 'WinGX publication routines (Farrugia, 1999)'
_computing_structure_refinement 'SHELXL-97 (Sheldrick, 1997)'
_computing_structure_solution 'SIR97 (Altomare et al., 1999)'
_diffrn_ambient_temperature 150(2)
_diffrn_detector 'CCD plate'
_diffrn_measured_fraction_theta_full 0.983
_diffrn_measured_fraction_theta_max 0.983
_diffrn_measurement_device_type 'APEXII, Bruker-AXS'
_diffrn_measurement_method 'CCD rotation images, thin slices'
_diffrn_radiation_monochromator graphite
_diffrn_radiation_source 'fine-focus sealed tube'
_diffrn_radiation_type MoK\a
_diffrn_radiation_wavelength 0.71073
_diffrn_reflns_av_R_equivalents 0.0495
_diffrn_reflns_av_sigmaI/netI 0.0784
_diffrn_reflns_limit_h_max 13
_diffrn_reflns_limit_h_min -15
_diffrn_reflns_limit_k_max 17
_diffrn_reflns_limit_k_min -19
_diffrn_reflns_limit_l_max 53
_diffrn_reflns_limit_l_min -49
_diffrn_reflns_number 37334
_diffrn_reflns_theta_full 27.72
_diffrn_reflns_theta_max 27.72
_diffrn_reflns_theta_min 0.99
_exptl_absorpt_coefficient_mu 2.791
_exptl_absorpt_correction_T_max 0.622
_exptl_absorpt_correction_T_min 0.407
_exptl_absorpt_correction_type multi-scan
_exptl_absorpt_process_details
;
  [Sheldrick, G.M. (2002). SADABS Bruker AXS Inc., Madison, Wisconsin, USA]
;
_exptl_crystal_colour transparent
_exptl_crystal_density_diffrn 1.689
_exptl_crystal_density_method 'not measured'
_exptl_crystal_description prism
_exptl_crystal_F_000 3776
_exptl_crystal_size_max 0.42
_exptl_crystal_size_mid 0.28
_exptl_crystal_size_min 0.17
_refine_diff_density_max 1.508
_refine_diff_density_min -3.200
_refine_diff_density_rms 0.214
_refine_ls_abs_structure_details 'Flack H D (1983), Acta Cryst. A39, 876-881'
_refine_ls_abs_structure_Flack 0.10(2)
_refine_ls_extinction_method none
_refine_ls_goodness_of_fit_ref 1.172
_refine_ls_hydrogen_treatment constr
_refine_ls_matrix_type full
_refine_ls_number_parameters 812
_refine_ls_number_reflns 17353
_refine_ls_number_restraints 0
_refine_ls_restrained_S_all 1.172
_refine_ls_R_factor_all 0.0995
_refine_ls_R_factor_gt 0.0823
_refine_ls_shift/su_max 0.036
_refine_ls_shift/su_mean 0.001
_refine_ls_structure_factor_coef Fsqd
_refine_ls_weighting_details 'calc w=1/[\s^2^(Fo^2^)+(0.0374P)^2^+97.8604P] where P=(Fo^2^+2Fc^2^)/3'
_refine_ls_weighting_scheme calc
_refine_ls_wR_factor_gt 0.1761
_refine_ls_wR_factor_ref 0.1856
_reflns_number_gt 14397
_reflns_number_total 17353
_reflns_threshold_expression >2sigma(I)
_cod_data_source_file c4ce01935k1.cif
_cod_data_source_block RR1-Bu4NBr
_cod_depositor_comments 'Adding full bibliography for 7218474--7218479.cif.'
_cod_original_cell_volume 7553.4(11)
_cod_database_code 7218478

loop_
_symmetry_equiv_pos_as_xyz
'x, y, z'
'-x+1/2, -y, z+1/2'
'x+1/2, -y+1/2, -z'
'-x, y+1/2, -z+1/2'

loop_
_atom_site_label
_atom_site_type_symbol
_atom_site_fract_x
_atom_site_fract_y
_atom_site_fract_z
_atom_site_U_iso_or_equiv
_atom_site_adp_type
_atom_site_occupancy
_atom_site_symmetry_multiplicity
_atom_site_calc_flag
_atom_site_refinement_flags
Br1 Br 0.13467(10) 0.68920(8) 0.11631(3) 0.0292(3) Uani 1 1 d .
Br2 Br 0.42070(10) 0.17976(8) 0.11725(3) 0.0288(3) Uani 1 1 d .
I1 I 0.65538(7) -0.10064(6) -0.045678(19) 0.03216(19) Uani 1 1 d .
I2 I 0.81639(7) 0.16284(6) 0.308282(19) 0.03215(19) Uani 1 1 d .
F1 F 0.6400(7) 0.0949(5) -0.01497(17) 0.0401(18) Uani 1 1 d .
F2 F 0.6958(6) 0.1590(5) 0.04354(18) 0.0365(17) Uani 1 1 d .
F3 F 0.7388(7) -0.1885(5) 0.02054(19) 0.0418(19) Uani 1 1 d .
F4 F 0.7943(7) -0.1243(5) 0.07888(17) 0.0357(18) Uani 1 1 d .
F5 F 0.9522(7) 0.2090(6) 0.24331(19) 0.040(2) Uani 1 1 d .
F6 F 0.9321(6) 0.1586(5) 0.18154(17) 0.0350(17) Uani 1 1 d .
F7 F 0.6281(7) 0.0497(6) 0.27016(18) 0.048(2) Uani 1 1 d .
F8 F 0.6089(7) -0.0035(6) 0.20919(19) 0.046(2) Uani 1 1 d .
O1 O 0.7780(7) 0.0484(6) 0.09243(19) 0.0288(19) Uani 1 1 d .
O2 O 0.7706(7) 0.0461(6) 0.1620(2) 0.031(2) Uani 1 1 d .
C1 C 0.6856(11) -0.0481(10) 0.0008(3) 0.031(3) Uani 1 1 d .
C2 C 0.6773(10) 0.0374(8) 0.0079(3) 0.026(3) Uani 1 1 d .
C3 C 0.7040(9) 0.0741(7) 0.0385(3) 0.020(2) Uani 1 1 d .
C4 C 0.7431(10) 0.0200(8) 0.0634(3) 0.022(2) Uani 1 1 d .
C5 C 0.7553(10) -0.0668(8) 0.0559(3) 0.028(3) Uani 1 1 d .
C6 C 0.7259(11) -0.0996(7) 0.0257(3) 0.029(3) Uani 1 1 d .
C7 C 0.6972(9) 0.1000(8) 0.1118(3) 0.026(2) Uani 1 1 d .
H7 H 0.6284 0.1058 0.0992 0.032 Uiso 1 1 calc R
C8 C 0.7433(13) 0.1907(9) 0.1181(3) 0.043(3) Uani 1 1 d .
H8A H 0.7582 0.2190 0.0977 0.065 Uiso 1 1 calc R
H8B H 0.8110 0.1862 0.1304 0.065 Uiso 1 1 calc R
H8C H 0.6897 0.2242 0.1301 0.065 Uiso 1 1 calc R
C9 C 0.6711(10) 0.0483(9) 0.1427(3) 0.032(3) Uani 1 1 d .
H9 H 0.6124 0.0785 0.1548 0.038 Uiso 1 1 calc R
C10 C 0.6326(13) -0.0479(10) 0.1354(3) 0.045(4) Uani 1 1 d .
H10A H 0.6167 -0.0774 0.1555 0.067 Uiso 1 1 calc R
H10B H 0.6908 -0.0784 0.1241 0.067 Uiso 1 1 calc R
H10C H 0.5668 -0.0468 0.1221 0.067 Uiso 1 1 calc R
C11 C 0.7692(9) 0.0770(8) 0.1936(3) 0.028(3) Uani 1 1 d .
C12 C 0.6936(10) 0.0525(9) 0.2169(3) 0.031(3) Uani 1 1 d .
C13 C 0.7056(9) 0.0806(9) 0.2488(3) 0.027(3) Uani 1 1 d .
C14 C 0.7912(10) 0.1307(7) 0.2588(3) 0.025(3) Uani 1 1 d .
C15 C 0.8677(8) 0.1571(6) 0.2355(2) 0.0148(19) Uani 1 1 d .
C16 C 0.8563(10) 0.1307(8) 0.2028(3) 0.026(2) Uani 1 1 d .
I3 I 0.89166(7) 0.40315(6) -0.04435(2) 0.0355(2) Uani 1 1 d .
I4 I 0.63775(8) 0.67836(6) 0.30601(2) 0.0372(2) Uani 1 1 d .
F9 F 0.8971(7) 0.5978(5) -0.01373(17) 0.044(2) Uani 1 1 d .
F10 F 0.8480(7) 0.6599(5) 0.04618(19) 0.0412(18) Uani 1 1 d .
F11 F 0.8253(9) 0.3108(6) 0.0223(2) 0.058(3) Uani 1 1 d .
F12 F 0.7760(8) 0.3728(5) 0.0818(2) 0.047(2) Uani 1 1 d .
F13 F 0.8545(7) 0.5938(7) 0.27169(19) 0.053(2) Uani 1 1 d .
F14 F 0.9000(8) 0.5555(7) 0.2099(2) 0.055(2) Uani 1 1 d .
F15 F 0.5149(9) 0.7237(9) 0.2385(2) 0.076(4) Uani 1 1 d .
F16 F 0.5636(7) 0.6852(8) 0.17610(19) 0.058(3) Uani 1 1 d .
O3 O 0.7812(6) 0.5486(5) 0.09594(19) 0.0232(17) Uani 1 1 d .
O4 O 0.7486(7) 0.5921(7) 0.1600(2) 0.038(2) Uani 1 1 d .
C17 C 0.8611(10) 0.4505(7) 0.0028(3) 0.023(2) Uani 1 1 d .
C18 C 0.8683(11) 0.5408(9) 0.0096(3) 0.030(3) Uani 1 1 d .
C19 C 0.8402(12) 0.5722(7) 0.0402(3) 0.028(3) Uani 1 1 d .
C20 C 0.8104(10) 0.5174(8) 0.0655(3) 0.027(3) Uani 1 1 d .
C21 C 0.8061(11) 0.4297(9) 0.0589(3) 0.033(3) Uani 1 1 d .
C22 C 0.8293(9) 0.3951(8) 0.0277(3) 0.025(2) Uani 1 1 d .
C23 C 0.8789(9) 0.5672(8) 0.1168(3) 0.026(3) Uani 1 1 d .
H23 H 0.9374 0.5935 0.1034 0.031 Uiso 1 1 calc R
C24 C 0.9235(15) 0.4842(12) 0.1316(4) 0.059(5) Uani 1 1 d .
H24A H 0.9472 0.4453 0.1146 0.088 Uiso 1 1 calc R
H24B H 0.8661 0.4566 0.1442 0.088 Uiso 1 1 calc R
H24C H 0.9857 0.4977 0.1454 0.088 Uiso 1 1 calc R
C25 C 0.8404(9) 0.6338(7) 0.1413(3) 0.023(2) Uani 1 1 d .
H25 H 0.9019 0.6467 0.1562 0.028 Uiso 1 1 calc R
C26 C 0.7999(13) 0.7168(9) 0.1270(4) 0.043(4) Uani 1 1 d .
H26A H 0.7763 0.7554 0.1441 0.064 Uiso 1 1 calc R
H26B H 0.7382 0.7050 0.1128 0.064 Uiso 1 1 calc R
H26C H 0.8588 0.7438 0.1149 0.064 Uiso 1 1 calc R
C27 C 0.7348(9) 0.6208(8) 0.1913(3) 0.030(3) Uani 1 1 d .
C28 C 0.8052(11) 0.6002(11) 0.2167(3) 0.043(3) Uani 1 1 d .
C29 C 0.7829(10) 0.6185(11) 0.2485(3) 0.037(3) Uani 1 1 d .
C30 C 0.6840(11) 0.6613(9) 0.2568(3) 0.031(3) Uani 1 1 d .
C31 C 0.6114(11) 0.6871(11) 0.2319(3) 0.041(3) Uani 1 1 d .
C32 C 0.6369(10) 0.6642(10) 0.2003(3) 0.035(3) Uani 1 1 d .
N1 N 0.1124(10) 0.9696(7) 0.1236(3) 0.034(3) Uani 1 1 d .
C33 C 0.1515(9) 0.9287(8) 0.0913(2) 0.022(2) Uani 1 1 d .
H33A H 0.1897 0.8743 0.0960 0.027 Uiso 1 1 calc R
H33B H 0.2047 0.9678 0.0811 0.027 Uiso 1 1 calc R
C34 C 0.0554(11) 0.9104(9) 0.0671(3) 0.032(3) Uani 1 1 d .
H34A H 0.0093 0.9620 0.0644 0.038 Uiso 1 1 calc R
H34B H 0.0092 0.8628 0.0748 0.038 Uiso 1 1 calc R
C35 C 0.1137(11) 0.8854(9) 0.0342(3) 0.034(3) Uani 1 1 d .
H35A H 0.1537 0.9357 0.0258 0.040 Uiso 1 1 calc R
H35B H 0.1672 0.8391 0.0380 0.040 Uiso 1 1 calc R
C36 C 0.0279(16) 0.8552(15) 0.0091(4) 0.069(6) Uani 1 1 d .
H36A H 0.0650 0.8409 -0.0109 0.104 Uiso 1 1 calc R
H36B H -0.0249 0.9012 0.0053 0.104 Uiso 1 1 calc R
H36C H -0.0103 0.8045 0.0172 0.104 Uiso 1 1 calc R
C37 C 0.0543(8) 1.0615(7) 0.1178(3) 0.020(2) Uani 1 1 d .
H37A H -0.0192 1.0511 0.1087 0.024 Uiso 1 1 calc R
H37B H 0.0441 1.0894 0.1387 0.024 Uiso 1 1 calc R
C38 C 0.1136(10) 1.1233(8) 0.0961(3) 0.026(2) Uani 1 1 d .
H38A H 0.1220 1.0978 0.0747 0.031 Uiso 1 1 calc R
H38B H 0.1872 1.1352 0.1048 0.031 Uiso 1 1 calc R
C39 C 0.0462(10) 1.2091(8) 0.0938(3) 0.030(3) Uani 1 1 d .
H39A H -0.0270 1.1968 0.0850 0.036 Uiso 1 1 calc R
H39B H 0.0364 1.2334 0.1154 0.036 Uiso 1 1 calc R
C40 C 0.1049(12) 1.2755(8) 0.0724(3) 0.035(3) Uani 1 1 d .
H40A H 0.0614 1.3280 0.0713 0.052 Uiso 1 1 calc R
H40B H 0.1137 1.2518 0.0509 0.052 Uiso 1 1 calc R
H40C H 0.1768 1.2885 0.0814 0.052 Uiso 1 1 calc R
C41 C 0.2196(10) 0.9839(9) 0.1438(3) 0.028(3) Uani 1 1 d .
H41A H 0.2659 1.0257 0.1323 0.034 Uiso 1 1 calc R
H41B H 0.1983 1.0107 0.1643 0.034 Uiso 1 1 calc R
C42 C 0.2898(11) 0.9051(9) 0.1513(3) 0.032(3) Uani 1 1 d .
H42A H 0.3307 0.8886 0.1319 0.039 Uiso 1 1 calc R
H42B H 0.2411 0.8568 0.1569 0.039 Uiso 1 1 calc R
C43 C 0.3710(17) 0.9189(14) 0.1786(4) 0.071(4) Uani 1 1 d .
H43A H 0.4276 0.8738 0.1772 0.085 Uiso 1 1 calc R
H43B H 0.4078 0.9746 0.1751 0.085 Uiso 1 1 calc R
C44 C 0.3271(17) 0.9185(14) 0.2112(4) 0.071(4) Uani 1 1 d .
H44A H 0.3864 0.9291 0.2264 0.107 Uiso 1 1 calc R
H44B H 0.2940 0.8627 0.2157 0.107 Uiso 1 1 calc R
H44C H 0.2718 0.9635 0.2133 0.107 Uiso 1 1 calc R
C45 C 0.0318(10) 0.9063(7) 0.1405(3) 0.025(2) Uani 1 1 d .
H45A H -0.0390 0.9078 0.1292 0.029 Uiso 1 1 calc R
H45B H 0.0612 0.8475 0.1386 0.029 Uiso 1 1 calc R
C46 C 0.0113(9) 0.9253(8) 0.1764(3) 0.026(2) Uani 1 1 d .
H46A H 0.0795 0.9166 0.1886 0.031 Uiso 1 1 calc R
H46B H -0.0119 0.9856 0.1791 0.031 Uiso 1 1 calc R
C47 C -0.0786(10) 0.8648(8) 0.1891(3) 0.029(3) Uani 1 1 d .
H47A H -0.0585 0.8047 0.1844 0.035 Uiso 1 1 calc R
H47B H -0.1483 0.8773 0.1782 0.035 Uiso 1 1 calc R
C48 C -0.0937(13) 0.8762(11) 0.2261(3) 0.047(4) Uani 1 1 d .
H48A H -0.1508 0.8373 0.2337 0.071 Uiso 1 1 calc R
H48B H -0.1147 0.9355 0.2307 0.071 Uiso 1 1 calc R
H48C H -0.0249 0.8630 0.2370 0.071 Uiso 1 1 calc R
N2 N 0.4476(8) 0.4740(7) 0.1185(3) 0.029(2) Uani 1 1 d .
C49 C 0.5119(15) 0.4350(12) 0.0887(4) 0.054(4) Uani 1 1 d .
H49A H 0.5771 0.4711 0.0851 0.064 Uiso 1 1 calc R
H49B H 0.5384 0.3775 0.0950 0.064 Uiso 1 1 calc R
C50 C 0.4560(14) 0.4258(10) 0.0579(4) 0.047(4) Uani 1 1 d .
H50A H 0.4223 0.4816 0.0526 0.056 Uiso 1 1 calc R
H50B H 0.3960 0.3841 0.0607 0.056 Uiso 1 1 calc R
C51 C 0.522(2) 0.3980(15) 0.0300(4) 0.093(9) Uani 1 1 d .
H51A H 0.5788 0.4427 0.0269 0.112 Uiso 1 1 calc R
H51B H 0.5616 0.3457 0.0368 0.112 Uiso 1 1 calc R
C52 C 0.4786(19) 0.3795(17) -0.0017(4) 0.093(8) Uani 1 1 d .
H52A H 0.5385 0.3638 -0.0160 0.140 Uiso 1 1 calc R
H52B H 0.4414 0.4304 -0.0100 0.140 Uiso 1 1 calc R
H52C H 0.4267 0.3320 -0.0003 0.140 Uiso 1 1 calc R
C53 C 0.4109(17) 0.5677(11) 0.1102(4) 0.058(5) Uani 1 1 d .
H53A H 0.3481 0.5629 0.0955 0.070 Uiso 1 1 calc R
H53B H 0.3826 0.5932 0.1302 0.070 Uiso 1 1 calc R
C54 C 0.4868(17) 0.6308(13) 0.0962(4) 0.064(5) Uani 1 1 d .
H54A H 0.5551 0.6296 0.1087 0.077 Uiso 1 1 calc R
H54B H 0.5050 0.6113 0.0744 0.077 Uiso 1 1 calc R
C55 C 0.4511(17) 0.7187(13) 0.0942(5) 0.065(5) Uiso 1 1 d .
H55A H 0.4437 0.7393 0.1164 0.079 Uiso 1 1 calc R
H55B H 0.3764 0.7173 0.0851 0.079 Uiso 1 1 calc R
C56 C 0.509(2) 0.7848(10) 0.0770(5) 0.086(8) Uani 1 1 d .
H56A H 0.4701 0.8392 0.0789 0.129 Uiso 1 1 calc R
H56B H 0.5149 0.7689 0.0545 0.129 Uiso 1 1 calc R
H56C H 0.5828 0.7911 0.0860 0.129 Uiso 1 1 calc R
C57 C 0.5223(14) 0.4751(12) 0.1469(4) 0.055(4) Uani 1 1 d .
H57A H 0.5827 0.5151 0.1421 0.067 Uiso 1 1 calc R
H57B H 0.4810 0.4998 0.1650 0.067 Uiso 1 1 calc R
C58 C 0.5724(15) 0.3926(12) 0.1583(5) 0.061(5) Uani 1 1 d .
H58A H 0.6295 0.3755 0.1429 0.073 Uiso 1 1 calc R
H58B H 0.5153 0.3477 0.1579 0.073 Uiso 1 1 calc R
C59 C 0.6227(15) 0.3938(11) 0.1912(4) 0.058(4) Uani 1 1 d .
H59A H 0.6708 0.4447 0.1923 0.069 Uiso 1 1 calc R
H59B H 0.5627 0.4036 0.2066 0.069 Uiso 1 1 calc R
C60 C 0.6839(18) 0.3232(17) 0.2026(5) 0.105(9) Uani 1 1 d .
H60A H 0.7106 0.3356 0.2241 0.158 Uiso 1 1 calc R
H60B H 0.7461 0.3130 0.1884 0.158 Uiso 1 1 calc R
H60C H 0.6375 0.2721 0.2032 0.158 Uiso 1 1 calc R
C61 C 0.3508(13) 0.4147(10) 0.1229(4) 0.048(4) Uani 1 1 d .
H61A H 0.3781 0.3550 0.1219 0.057 Uiso 1 1 calc R
H61B H 0.3012 0.4229 0.1045 0.057 Uiso 1 1 calc R
C62 C 0.2824(13) 0.4238(12) 0.1538(4) 0.049(4) Uani 1 1 d .
H62A H 0.3297 0.4101 0.1722 0.058 Uiso 1 1 calc R
H62B H 0.2595 0.4843 0.1559 0.058 Uiso 1 1 calc R
C63 C 0.1833(15) 0.3686(12) 0.1553(4) 0.061(4) Uani 1 1 d .
H63A H 0.2067 0.3097 0.1499 0.073 Uiso 1 1 calc R
H63B H 0.1339 0.3878 0.1381 0.073 Uiso 1 1 calc R
C64 C 0.1132(14) 0.3621(11) 0.1863(4) 0.061(4) Uani 1 1 d .
H64A H 0.0527 0.3221 0.1828 0.092 Uiso 1 1 calc R
H64B H 0.0840 0.4187 0.1917 0.092 Uiso 1 1 calc R
H64C H 0.1588 0.3413 0.2039 0.092 Uiso 1 1 calc R

loop_
_atom_site_aniso_label
_atom_site_aniso_U_11
_atom_site_aniso_U_22
_atom_site_aniso_U_33
_atom_site_aniso_U_23
_atom_site_aniso_U_13
_atom_site_aniso_U_12
Br1 0.0268(6) 0.0355(7) 0.0253(5) -0.0045(5) -0.0001(5) 0.0016(5)
Br2 0.0276(6) 0.0274(6) 0.0315(6) -0.0068(5) 0.0023(5) 0.0005(5)
I1 0.0275(4) 0.0444(5) 0.0245(3) -0.0038(4) 0.0027(3) 0.0012(4)
I2 0.0365(5) 0.0323(4) 0.0276(4) -0.0015(3) 0.0016(3) -0.0009(4)
F1 0.046(5) 0.042(4) 0.032(4) 0.015(3) -0.004(3) 0.009(4)
F2 0.048(5) 0.024(4) 0.037(4) -0.001(3) -0.004(4) 0.004(4)
F3 0.051(5) 0.031(4) 0.044(4) -0.005(4) -0.004(4) 0.015(4)
F4 0.048(5) 0.025(4) 0.033(4) 0.012(3) -0.007(3) 0.012(3)
F5 0.038(5) 0.044(5) 0.039(4) -0.009(4) -0.006(3) -0.014(4)
F6 0.028(4) 0.042(4) 0.035(4) -0.005(3) 0.014(3) -0.014(3)
F7 0.039(5) 0.077(6) 0.028(4) 0.003(4) 0.006(3) -0.017(5)
F8 0.036(4) 0.053(5) 0.048(5) 0.003(4) -0.001(4) -0.027(4)
O1 0.024(4) 0.043(5) 0.019(4) -0.006(4) -0.002(3) 0.005(4)
O2 0.019(4) 0.046(5) 0.029(4) -0.006(4) -0.001(3) 0.001(4)
C1 0.025(6) 0.053(8) 0.016(5) -0.003(5) -0.001(5) -0.014(6)
C2 0.024(6) 0.035(7) 0.020(5) 0.002(5) 0.004(4) -0.006(5)
C3 0.014(5) 0.017(5) 0.030(6) 0.005(4) -0.001(4) -0.002(4)
C4 0.019(6) 0.025(6) 0.022(5) 0.000(4) -0.002(4) 0.004(5)
C5 0.026(6) 0.025(6) 0.032(6) 0.010(5) -0.004(5) 0.008(5)
C6 0.051(8) 0.004(5) 0.030(6) 0.000(4) 0.007(5) 0.005(5)
C7 0.022(6) 0.027(6) 0.030(6) 0.002(5) 0.001(4) 0.017(5)
C8 0.058(9) 0.033(8) 0.039(7) -0.006(6) -0.001(7) -0.001(7)
C9 0.023(6) 0.048(8) 0.023(6) -0.012(5) -0.001(5) -0.005(6)
C10 0.040(8) 0.056(10) 0.038(7) -0.008(7) -0.001(6) 0.011(8)
C11 0.010(5) 0.047(8) 0.027(6) 0.002(6) 0.000(4) 0.005(5)
C12 0.017(6) 0.044(8) 0.031(6) 0.009(5) -0.003(5) -0.005(6)
C13 0.015(6) 0.039(8) 0.029(6) 0.002(5) 0.007(4) -0.005(5)
C14 0.029(6) 0.007(5) 0.040(6) 0.003(4) -0.006(5) 0.007(5)
C15 0.016(5) 0.007(4) 0.021(5) 0.000(4) -0.003(4) -0.003(4)
C16 0.017(5) 0.027(6) 0.033(6) -0.006(5) 0.008(5) 0.002(5)
I3 0.0269(4) 0.0482(5) 0.0314(4) -0.0094(4) -0.0044(3) 0.0030(4)
I4 0.0425(5) 0.0374(5) 0.0319(4) -0.0050(4) 0.0040(4) -0.0057(4)
F9 0.063(6) 0.039(5) 0.030(4) 0.008(4) -0.005(4) -0.001(4)
F10 0.051(5) 0.031(4) 0.042(4) 0.001(3) -0.003(4) 0.005(4)
F11 0.076(7) 0.040(5) 0.059(5) -0.016(4) 0.014(5) -0.010(5)
F12 0.066(6) 0.027(4) 0.049(5) 0.005(4) 0.021(4) -0.016(4)
F13 0.043(5) 0.075(6) 0.041(4) 0.004(4) -0.011(4) 0.002(5)
F14 0.045(5) 0.078(7) 0.042(5) 0.000(4) 0.005(4) 0.016(5)
F15 0.049(6) 0.134(11) 0.046(5) -0.014(6) 0.013(4) 0.038(6)
F16 0.036(5) 0.104(8) 0.034(4) -0.016(5) -0.004(3) 0.010(5)
O3 0.016(4) 0.023(4) 0.031(4) -0.003(3) -0.001(3) -0.001(3)
O4 0.025(4) 0.057(6) 0.031(4) -0.011(4) 0.008(3) -0.004(5)
C17 0.023(6) 0.004(5) 0.042(6) -0.007(4) -0.003(5) -0.003(4)
C18 0.034(7) 0.033(7) 0.023(6) 0.011(5) 0.002(5) 0.001(6)
C19 0.047(8) 0.009(5) 0.027(6) -0.008(4) -0.008(5) -0.002(5)
C20 0.023(6) 0.031(7) 0.026(6) 0.002(5) 0.000(5) 0.003(5)
C21 0.026(6) 0.033(7) 0.039(7) 0.005(5) 0.001(5) 0.003(6)
C22 0.019(6) 0.016(5) 0.039(6) -0.005(5) -0.003(5) -0.002(5)
C23 0.018(5) 0.033(6) 0.027(6) -0.013(5) -0.007(5) -0.004(5)
C24 0.056(10) 0.076(13) 0.045(8) 0.013(8) 0.003(7) 0.043(10)
C25 0.015(5) 0.017(5) 0.036(6) -0.001(4) -0.004(4) 0.001(4)
C26 0.045(9) 0.032(7) 0.051(8) 0.001(6) -0.018(7) 0.012(7)
C27 0.016(5) 0.039(7) 0.036(6) -0.016(6) 0.002(5) 0.002(5)
C28 0.020(6) 0.069(10) 0.040(7) -0.009(7) 0.003(5) -0.001(7)
C29 0.013(6) 0.063(10) 0.035(7) 0.000(6) -0.006(5) -0.011(6)
C30 0.035(7) 0.031(7) 0.026(6) 0.006(5) 0.008(5) -0.005(6)
C31 0.020(6) 0.066(10) 0.037(7) -0.011(7) 0.009(5) -0.014(7)
C32 0.020(6) 0.053(9) 0.031(6) 0.004(6) -0.003(5) -0.014(6)
N1 0.034(6) 0.028(6) 0.040(6) -0.002(5) 0.015(5) 0.009(5)
C33 0.013(5) 0.032(6) 0.021(5) 0.001(4) -0.001(4) -0.011(5)
C34 0.035(7) 0.026(7) 0.034(6) -0.007(5) -0.005(5) -0.001(6)
C35 0.027(6) 0.033(7) 0.041(7) -0.014(5) 0.001(5) -0.004(6)
C36 0.069(12) 0.105(17) 0.034(8) -0.019(9) -0.004(8) -0.001(12)
C37 0.010(5) 0.016(5) 0.035(6) 0.006(5) 0.003(4) 0.005(4)
C38 0.032(6) 0.026(6) 0.019(5) -0.001(4) 0.006(5) -0.006(5)
C39 0.022(6) 0.028(7) 0.040(7) 0.007(5) 0.008(5) -0.003(5)
C40 0.043(8) 0.024(6) 0.037(7) -0.001(5) 0.002(6) -0.014(6)
C41 0.018(5) 0.037(7) 0.030(6) -0.004(5) 0.002(5) -0.007(5)
C42 0.031(7) 0.026(7) 0.040(7) -0.003(6) -0.006(5) 0.004(6)
C43 0.070(9) 0.084(10) 0.060(7) 0.008(7) -0.017(7) -0.011(8)
C44 0.070(9) 0.084(10) 0.060(7) 0.008(7) -0.017(7) -0.011(8)
C45 0.035(6) 0.010(5) 0.028(5) -0.002(4) 0.001(5) 0.005(5)
C46 0.020(6) 0.024(6) 0.033(6) -0.001(5) -0.002(5) -0.004(5)
C47 0.029(6) 0.022(6) 0.036(7) 0.013(5) 0.007(5) 0.002(5)
C48 0.048(9) 0.059(10) 0.035(7) -0.002(7) 0.015(6) 0.014(8)
N2 0.008(4) 0.042(6) 0.039(6) -0.004(5) -0.007(4) 0.013(4)
C49 0.060(11) 0.055(11) 0.046(9) -0.018(8) 0.019(8) -0.002(8)
C50 0.056(10) 0.035(8) 0.049(8) -0.019(7) 0.023(7) -0.015(7)
C51 0.14(2) 0.088(16) 0.046(10) -0.013(10) -0.008(11) 0.084(16)
C52 0.098(17) 0.13(2) 0.052(11) -0.010(12) 0.035(11) -0.053(16)
C53 0.088(14) 0.045(9) 0.041(8) 0.004(7) -0.005(8) -0.023(9)
C54 0.079(13) 0.081(14) 0.033(8) 0.008(8) 0.020(8) 0.025(11)
C56 0.15(2) 0.015(8) 0.091(14) 0.009(8) 0.046(15) 0.026(11)
C57 0.041(9) 0.062(11) 0.064(10) 0.009(9) -0.008(8) 0.020(8)
C58 0.052(10) 0.046(10) 0.086(13) 0.011(9) -0.003(9) 0.006(9)
C59 0.062(11) 0.054(10) 0.057(9) -0.008(9) -0.008(8) 0.006(9)
C60 0.078(15) 0.13(2) 0.107(17) 0.064(17) -0.049(13) 0.001(15)
C61 0.044(8) 0.041(8) 0.058(9) -0.026(7) 0.000(7) 0.014(7)
C62 0.037(8) 0.067(11) 0.041(8) 0.012(7) 0.018(6) 0.015(8)
C63 0.059(8) 0.055(7) 0.069(8) 0.027(6) 0.021(6) 0.030(6)
C64 0.059(8) 0.055(7) 0.069(8) 0.027(6) 0.021(6) 0.030(6)

loop_
_atom_type_symbol
_atom_type_description
_atom_type_scat_dispersion_real
_atom_type_scat_dispersion_imag
_atom_type_scat_source
C C 0.0033 0.0016 'International Tables Vol C Tables 4.2.6.8 and 6.1.1.4'
H H 0.0000 0.0000 'International Tables Vol C Tables 4.2.6.8 and 6.1.1.4'
N N 0.0061 0.0033 'International Tables Vol C Tables 4.2.6.8 and 6.1.1.4'
O O 0.0106 0.0060 'International Tables Vol C Tables 4.2.6.8 and 6.1.1.4'
F F 0.0171 0.0103 'International Tables Vol C Tables 4.2.6.8 and 6.1.1.4'
Br Br -0.2901 2.4595 'International Tables Vol C Tables 4.2.6.8 and 6.1.1.4'
I I -0.4742 1.8119 'International Tables Vol C Tables 4.2.6.8 and 6.1.1.4'

loop_
_geom_angle_atom_site_label_1
_geom_angle_atom_site_label_2
_geom_angle_atom_site_label_3
_geom_angle
C4 O1 C7 116.6(9)
C11 O2 C9 120.1(9)
C2 C1 C6 115.0(11)
C2 C1 I1 123.7(9)
C6 C1 I1 121.1(10)
C1 C2 F1 120.3(10)
C1 C2 C3 124.1(11)
F1 C2 C3 115.6(11)
F2 C3 C4 119.4(10)
F2 C3 C2 120.9(10)
C4 C3 C2 119.6(10)
O1 C4 C5 118.9(10)
O1 C4 C3 124.6(11)
C5 C4 C3 116.2(10)
C4 C5 F4 120.0(11)
C4 C5 C6 121.8(11)
F4 C5 C6 118.1(11)
C1 C6 C5 123.1(11)
C1 C6 F3 119.0(11)
C5 C6 F3 117.8(10)
O1 C7 C8 109.9(10)
O1 C7 C9 107.8(9)
C8 C7 C9 114.0(10)
O1 C7 H7 108.3
C8 C7 H7 108.3
C9 C7 H7 108.3
C7 C8 H8A 109.5
C7 C8 H8B 109.5
H8A C8 H8B 109.5
C7 C8 H8C 109.5
H8A C8 H8C 109.5
H8B C8 H8C 109.5
O2 C9 C7 107.5(10)
O2 C9 C10 109.1(11)
C7 C9 C10 112.7(10)
O2 C9 H9 109.1
C7 C9 H9 109.1
C10 C9 H9 109.1
C9 C10 H10A 109.5
C9 C10 H10B 109.5
H10A C10 H10B 109.5
C9 C10 H10C 109.5
H10A C10 H10C 109.5
H10B C10 H10C 109.5
C12 C11 C16 118.0(11)
C12 C11 O2 124.8(11)
C16 C11 O2 116.9(10)
F8 C12 C11 120.0(11)
F8 C12 C13 119.4(11)
C11 C12 C13 120.5(11)
C14 C13 F7 121.4(11)
C14 C13 C12 123.0(11)
F7 C13 C12 115.6(11)
C13 C14 C15 117.5(11)
C13 C14 I2 122.3(9)
C15 C14 I2 120.1(8)
F5 C15 C14 121.0(9)
F5 C15 C16 118.3(9)
C14 C15 C16 120.7(10)
F6 C16 C11 121.7(10)
F6 C16 C15 117.9(10)
C11 C16 C15 120.3(10)
C20 O3 C23 113.0(9)
C27 O4 C25 115.8(9)
C22 C17 C18 118.2(11)
C22 C17 I3 121.3(8)
C18 C17 I3 120.4(8)
F9 C18 C19 119.0(11)
F9 C18 C17 120.9(11)
C19 C18 C17 120.0(11)
F10 C19 C20 118.7(10)
F10 C19 C18 119.0(11)
C20 C19 C18 122.3(10)
C21 C20 C19 117.1(11)
C21 C20 O3 120.5(11)
C19 C20 O3 122.3(11)
F12 C21 C20 120.7(12)
F12 C21 C22 116.7(12)
C20 C21 C22 122.6(12)
F11 C22 C17 119.3(11)
F11 C22 C21 121.0(11)
C17 C22 C21 119.7(11)
O3 C23 C25 105.9(9)
O3 C23 C24 110.7(11)
C25 C23 C24 114.2(11)
O3 C23 H23 108.6
C25 C23 H23 108.6
C24 C23 H23 108.6
C23 C24 H24A 109.5
C23 C24 H24B 109.5
H24A C24 H24B 109.5
C23 C24 H24C 109.5
H24A C24 H24C 109.5
H24B C24 H24C 109.5
C26 C25 O4 109.2(10)
C26 C25 C23 114.6(11)
O4 C25 C23 106.4(9)
C26 C25 H25 108.8
O4 C25 H25 108.8
C23 C25 H25 108.8
C25 C26 H26A 109.5
C25 C26 H26B 109.5
H26A C26 H26B 109.5
C25 C26 H26C 109.5
H26A C26 H26C 109.5
H26B C26 H26C 109.5
O4 C27 C28 124.3(11)
O4 C27 C32 120.1(11)
C28 C27 C32 115.0(11)
F14 C28 C29 117.7(13)
F14 C28 C27 118.3(11)
C29 C28 C27 123.9(13)
F13 C29 C28 119.9(13)
F13 C29 C30 120.4(12)
C28 C29 C30 119.7(12)
C29 C30 C31 119.0(11)
C29 C30 I4 120.8(9)
C31 C30 I4 120.0(9)
F15 C31 C32 119.8(13)
F15 C31 C30 121.3(12)
C32 C31 C30 118.5(13)
F16 C32 C31 118.8(12)
F16 C32 C27 117.4(11)
C31 C32 C27 123.7(12)
C45 N1 C33 109.1(9)
C45 N1 C41 111.6(9)
C33 N1 C41 105.4(9)
C45 N1 C37 110.5(8)
C33 N1 C37 111.4(9)
C41 N1 C37 108.7(9)
N1 C33 C34 113.5(9)
N1 C33 H33A 108.9
C34 C33 H33A 108.9
N1 C33 H33B 108.9
C34 C33 H33B 108.9
H33A C33 H33B 107.7
C33 C34 C35 105.4(10)
C33 C34 H34A 110.7
C35 C34 H34A 110.7
C33 C34 H34B 110.7
C35 C34 H34B 110.7
H34A C34 H34B 108.8
C36 C35 C34 110.7(11)
C36 C35 H35A 109.5
C34 C35 H35A 109.5
C36 C35 H35B 109.5
C34 C35 H35B 109.5
H35A C35 H35B 108.1
C35 C36 H36A 109.5
C35 C36 H36B 109.5
H36A C36 H36B 109.5
C35 C36 H36C 109.5
H36A C36 H36C 109.5
H36B C36 H36C 109.5
C38 C37 N1 116.4(9)
C38 C37 H37A 108.2
N1 C37 H37A 108.2
C38 C37 H37B 108.2
N1 C37 H37B 108.2
H37A C37 H37B 107.3
C37 C38 C39 109.1(9)
C37 C38 H38A 109.9
C39 C38 H38A 109.9
C37 C38 H38B 109.9
C39 C38 H38B 109.9
H38A C38 H38B 108.3
C40 C39 C38 111.1(10)
C40 C39 H39A 109.4
C38 C39 H39A 109.4
C40 C39 H39B 109.4
C38 C39 H39B 109.4
H39A C39 H39B 108.0
C39 C40 H40A 109.5
C39 C40 H40B 109.5
H40A C40 H40B 109.5
C39 C40 H40C 109.5
H40A C40 H40C 109.5
H40B C40 H40C 109.5
C42 C41 N1 117.6(10)
C42 C41 H41A 107.9
N1 C41 H41A 107.9
C42 C41 H41B 107.9
N1 C41 H41B 107.9
H41A C41 H41B 107.2
C41 C42 C43 113.9(13)
C41 C42 H42A 108.8
C43 C42 H42A 108.8
C41 C42 H42B 108.8
C43 C42 H42B 108.8
H42A C42 H42B 107.7
C44 C43 C42 117.2(17)
C44 C43 H43A 108.0
C42 C43 H43A 108.0
C44 C43 H43B 108.0
C42 C43 H43B 108.0
H43A C43 H43B 107.2
C43 C44 H44A 109.5
C43 C44 H44B 109.5
H44A C44 H44B 109.5
C43 C44 H44C 109.5
H44A C44 H44C 109.5
H44B C44 H44C 109.5
C46 C45 N1 114.9(9)
C46 C45 H45A 108.5
N1 C45 H45A 108.5
C46 C45 H45B 108.5
N1 C45 H45B 108.5
H45A C45 H45B 107.5
C47 C46 C45 109.5(10)
C47 C46 H46A 109.8
C45 C46 H46A 109.8
C47 C46 H46B 109.8
C45 C46 H46B 109.8
H46A C46 H46B 108.2
C46 C47 C48 110.8(11)
C46 C47 H47A 109.5
C48 C47 H47A 109.5
C46 C47 H47B 109.5
C48 C47 H47B 109.5
H47A C47 H47B 108.1
C47 C48 H48A 109.5
C47 C48 H48B 109.5
H48A C48 H48B 109.5
C47 C48 H48C 109.5
H48A C48 H48C 109.5
H48B C48 H48C 109.5
C57 N2 C61 112.6(12)
C57 N2 C53 109.8(12)
C61 N2 C53 111.9(11)
C57 N2 C49 108.9(11)
C61 N2 C49 104.4(11)
C53 N2 C49 109.0(12)
C50 C49 N2 119.6(14)
C50 C49 H49A 107.4
N2 C49 H49A 107.4
C50 C49 H49B 107.4
N2 C49 H49B 107.4
H49A C49 H49B 106.9
C49 C50 C51 117.7(16)
C49 C50 H50A 107.9
C51 C50 H50A 107.9
C49 C50 H50B 107.9
C51 C50 H50B 107.9
H50A C50 H50B 107.2
C52 C51 C50 125(2)
C52 C51 H51A 106.1
C50 C51 H51A 106.1
C52 C51 H51B 106.1
C50 C51 H51B 106.1
H51A C51 H51B 106.3
C51 C52 H52A 109.5
C51 C52 H52B 109.5
H52A C52 H52B 109.5
C51 C52 H52C 109.5
H52A C52 H52C 109.5
H52B C52 H52C 109.5
C54 C53 N2 121.9(16)
C54 C53 H53A 106.8
N2 C53 H53A 106.8
C54 C53 H53B 106.8
N2 C53 H53B 106.8
H53A C53 H53B 106.7
C55 C54 C53 117.8(17)
C55 C54 H54A 107.8
C53 C54 H54A 107.8
C55 C54 H54B 107.8
C53 C54 H54B 107.8
H54A C54 H54B 107.2
C54 C55 C56 123.9(18)
C54 C55 H55A 106.4
C56 C55 H55A 106.4
C54 C55 H55B 106.4
C56 C55 H55B 106.4
H55A C55 H55B 106.4
C55 C56 H56A 109.5
C55 C56 H56B 109.5
H56A C56 H56B 109.5
C55 C56 H56C 109.5
H56A C56 H56C 109.5
H56B C56 H56C 109.5
C58 C57 N2 119.4(15)
C58 C57 H57A 107.5
N2 C57 H57A 107.5
C58 C57 H57B 107.5
N2 C57 H57B 107.5
H57A C57 H57B 107.0
C57 C58 C59 116.4(16)
C57 C58 H58A 108.2
C59 C58 H58A 108.2
C57 C58 H58B 108.2
C59 C58 H58B 108.2
H58A C58 H58B 107.3
C60 C59 C58 120.9(17)
C60 C59 H59A 107.1
C58 C59 H59A 107.1
C60 C59 H59B 107.1
C58 C59 H59B 107.1
H59A C59 H59B 106.8
C59 C60 H60A 109.5
C59 C60 H60B 109.5
H60A C60 H60B 109.5
C59 C60 H60C 109.5
H60A C60 H60C 109.5
H60B C60 H60C 109.5
N2 C61 C62 118.0(12)
N2 C61 H61A 107.8
C62 C61 H61A 107.8
N2 C61 H61B 107.8
C62 C61 H61B 107.8
H61A C61 H61B 107.1
C63 C62 C61 115.2(14)
C63 C62 H62A 108.5
C61 C62 H62A 108.5
C63 C62 H62B 108.5
C61 C62 H62B 108.5
H62A C62 H62B 107.5
C62 C63 C64 121.6(17)
C62 C63 H63A 106.9
C64 C63 H63A 106.9
C62 C63 H63B 106.9
C64 C63 H63B 106.9
H63A C63 H63B 106.7
C63 C64 H64A 109.5
C63 C64 H64B 109.5
H64A C64 H64B 109.5
C63 C64 H64C 109.5
H64A C64 H64C 109.5
H64B C64 H64C 109.5

loop_
_geom_bond_atom_site_label_1
_geom_bond_atom_site_label_2
_geom_bond_distance
I1 C1 2.106(11)
I2 C14 2.115(12)
F1 C2 1.362(14)
F2 C3 1.319(13)
F3 C6 1.385(13)
F4 C5 1.374(13)
F5 C15 1.328(12)
F6 C16 1.332(13)
F7 C13 1.364(13)
F8 C12 1.367(14)
O1 C4 1.337(13)
O1 C7 1.482(13)
O2 C11 1.380(14)
O2 C9 1.435(14)
C1 C2 1.343(19)
C1 C6 1.380(17)
C2 C3 1.414(15)
C3 C4 1.399(15)
C4 C5 1.372(17)
C5 C6 1.382(17)
C7 C8 1.516(18)
C7 C9 1.527(17)
C7 H7 0.9800
C8 H8A 0.9600
C8 H8B 0.9600
C8 H8C 0.9600
C9 C10 1.57(2)
C9 H9 0.9800
C10 H10A 0.9600
C10 H10B 0.9600
C10 H10C 0.9600
C11 C12 1.373(16)
C11 C16 1.384(17)
C12 C13 1.387(17)
C13 C14 1.348(17)
C14 C15 1.385(16)
C15 C16 1.411(15)
I3 C17 2.104(11)
I4 C30 2.116(11)
F9 C18 1.340(13)
F10 C19 1.367(13)
F11 C22 1.309(14)
F12 C21 1.332(15)
F13 C29 1.338(14)
F14 C28 1.356(16)
F15 C31 1.314(16)
F16 C32 1.365(14)
O3 C20 1.386(14)
O3 C23 1.482(13)
O4 C27 1.370(14)
O4 C25 1.488(14)
C17 C22 1.381(16)
C17 C18 1.411(16)
C18 C19 1.392(16)
C19 C20 1.381(16)
C20 C21 1.369(18)
C21 C22 1.415(17)
C23 C25 1.505(15)
C23 C24 1.507(19)
C23 H23 0.9800
C24 H24A 0.9600
C24 H24B 0.9600
C24 H24C 0.9600
C25 C26 1.482(16)
C25 H25 0.9800
C26 H26A 0.9600
C26 H26B 0.9600
C26 H26C 0.9600
C27 C28 1.381(18)
C27 C32 1.399(17)
C28 C29 1.365(18)
C29 C30 1.398(19)
C30 C31 1.400(19)
C31 C32 1.382(17)
N1 C45 1.537(16)
N1 C33 1.539(14)
N1 C41 1.549(16)
N1 C37 1.587(14)
C33 C34 1.550(15)
C33 H33A 0.9700
C33 H33B 0.9700
C34 C35 1.570(17)
C34 H34A 0.9700
C34 H34B 0.9700
C35 C36 1.53(2)
C35 H35A 0.9700
C35 H35B 0.9700
C36 H36A 0.9600
C36 H36B 0.9600
C36 H36C 0.9600
C37 C38 1.480(15)
C37 H37A 0.9700
C37 H37B 0.9700
C38 C39 1.546(17)
C38 H38A 0.9700
C38 H38B 0.9700
C39 C40 1.518(16)
C39 H39A 0.9700
C39 H39B 0.9700
C40 H40A 0.9600
C40 H40B 0.9600
C40 H40C 0.9600
C41 C42 1.504(18)
C41 H41A 0.9700
C41 H41B 0.9700
C42 C43 1.50(2)
C42 H42A 0.9700
C42 H42B 0.9700
C43 C44 1.44(2)
C43 H43A 0.9700
C43 H43B 0.9700
C44 H44A 0.9600
C44 H44B 0.9600
C44 H44C 0.9600
C45 C46 1.523(15)
C45 H45A 0.9700
C45 H45B 0.9700
C46 C47 1.515(15)
C46 H46A 0.9700
C46 H46B 0.9700
C47 C48 1.540(17)
C47 H47A 0.9700
C47 H47B 0.9700
C48 H48A 0.9600
C48 H48B 0.9600
C48 H48C 0.9600
N2 C57 1.475(18)
N2 C61 1.486(19)
N2 C53 1.54(2)
N2 C49 1.565(17)
C49 C50 1.44(2)
C49 H49A 0.9700
C49 H49B 0.9700
C50 C51 1.46(2)
C50 H50A 0.9700
C50 H50B 0.9700
C51 C52 1.43(3)
C51 H51A 0.9700
C51 H51B 0.9700
C52 H52A 0.9600
C52 H52B 0.9600
C52 H52C 0.9600
C53 C54 1.45(2)
C53 H53A 0.9700
C53 H53B 0.9700
C54 C55 1.41(2)
C54 H54A 0.9700
C54 H54B 0.9700
C55 C56 1.42(3)
C55 H55A 0.9700
C55 H55B 0.9700
C56 H56A 0.9600
C56 H56B 0.9600
C56 H56C 0.9600
C57 C58 1.47(2)
C57 H57A 0.9700
C57 H57B 0.9700
C58 C59 1.48(2)
C58 H58A 0.9700
C58 H58B 0.9700
C59 C60 1.39(2)
C59 H59A 0.9700
C59 H59B 0.9700
C60 H60A 0.9600
C60 H60B 0.9600
C60 H60C 0.9600
C61 C62 1.518(19)
C61 H61A 0.9700
C61 H61B 0.9700
C62 C63 1.46(2)
C62 H62A 0.9700
C62 H62B 0.9700
C63 C64 1.53(2)
C63 H63A 0.9700
C63 H63B 0.9700
C64 H64A 0.9600
C64 H64B 0.9600
C64 H64C 0.9600

loop_
_geom_torsion_atom_site_label_1
_geom_torsion_atom_site_label_2
_geom_torsion_atom_site_label_3
_geom_torsion_atom_site_label_4
_geom_torsion
C6 C1 C2 F1 179.1(11)
I1 C1 C2 F1 4.8(17)
C6 C1 C2 C3 -1.6(19)
I1 C1 C2 C3 -175.9(9)
C1 C2 C3 F2 178.7(11)
F1 C2 C3 F2 -1.9(16)
C1 C2 C3 C4 0.7(18)
F1 C2 C3 C4 -179.9(10)
C7 O1 C4 C5 -128.8(12)
C7 O1 C4 C3 57.6(15)
F2 C3 C4 O1 -2.8(17)
C2 C3 C4 O1 175.2(11)
F2 C3 C4 C5 -176.5(10)
C2 C3 C4 C5 1.5(17)
O1 C4 C5 F4 5.3(18)
C3 C4 C5 F4 179.4(10)
O1 C4 C5 C6 -176.9(11)
C3 C4 C5 C6 -2.8(18)
C2 C1 C6 C5 0.3(19)
I1 C1 C6 C5 174.8(10)
C2 C1 C6 F3 -179.2(11)
I1 C1 C6 F3 -4.7(17)
C4 C5 C6 C1 2(2)
F4 C5 C6 C1 179.9(12)
C4 C5 C6 F3 -178.6(11)
F4 C5 C6 F3 -0.7(18)
C4 O1 C7 C8 -119.2(11)
C4 O1 C7 C9 116.0(11)
C11 O2 C9 C7 123.4(11)
C11 O2 C9 C10 -114.0(12)
O1 C7 C9 O2 67.2(12)
C8 C7 C9 O2 -55.1(13)
O1 C7 C9 C10 -53.1(13)
C8 C7 C9 C10 -175.4(11)
C9 O2 C11 C12 51.3(17)
C9 O2 C11 C16 -134.4(12)
C16 C11 C12 F8 -177.2(11)
O2 C11 C12 F8 -3.0(19)
C16 C11 C12 C13 -0.6(19)
O2 C11 C12 C13 173.6(12)
F8 C12 C13 C14 175.2(12)
C11 C12 C13 C14 -1(2)
F8 C12 C13 F7 -1.0(18)
C11 C12 C13 F7 -177.6(12)
F7 C13 C14 C15 178.2(11)
C12 C13 C14 C15 2.2(19)
F7 C13 C14 I2 1.9(17)
C12 C13 C14 I2 -174.1(10)
C13 C14 C15 F5 177.7(11)
I2 C14 C15 F5 -5.9(14)
C13 C14 C15 C16 -1.1(16)
I2 C14 C15 C16 175.3(8)
C12 C11 C16 F6 -178.8(11)
O2 C11 C16 F6 6.5(17)
C12 C11 C16 C15 1.7(18)
O2 C11 C16 C15 -172.9(10)
F5 C15 C16 F6 0.8(16)
C14 C15 C16 F6 179.6(10)
F5 C15 C16 C11 -179.7(10)
C14 C15 C16 C11 -0.9(17)
C22 C17 C18 F9 -179.0(11)
I3 C17 C18 F9 -1.5(17)
C22 C17 C18 C19 -2.1(19)
I3 C17 C18 C19 175.4(10)
F9 C18 C19 F10 -3.1(19)
C17 C18 C19 F10 179.9(12)
F9 C18 C19 C20 -179.6(12)
C17 C18 C19 C20 3(2)
F10 C19 C20 C21 -178.4(12)
C18 C19 C20 C21 -2(2)
F10 C19 C20 O3 4.2(19)
C18 C19 C20 O3 -179.3(12)
C23 O3 C20 C21 99.7(14)
C23 O3 C20 C19 -82.9(14)
C19 C20 C21 F12 -178.7(12)
O3 C20 C21 F12 -1(2)
C19 C20 C21 C22 -1(2)
O3 C20 C21 C22 176.6(11)
C18 C17 C22 F11 -178.0(11)
I3 C17 C22 F11 4.5(16)
C18 C17 C22 C21 -0.6(18)
I3 C17 C22 C21 -178.0(9)
F12 C21 C22 F11 -2.6(18)
C20 C21 C22 F11 179.5(12)
F12 C21 C22 C17 180.0(11)
C20 C21 C22 C17 2(2)
C20 O3 C23 C25 156.0(9)
C20 O3 C23 C24 -79.7(13)
C27 O4 C25 C26 -84.2(13)
C27 O4 C25 C23 151.6(10)
O3 C23 C25 C26 -59.8(13)
C24 C23 C25 C26 178.1(12)
O3 C23 C25 O4 61.0(11)
C24 C23 C25 O4 -61.1(14)
C25 O4 C27 C28 -73.5(17)
C25 O4 C27 C32 115.6(13)
O4 C27 C28 F14 6(2)
C32 C27 C28 F14 177.8(13)
O4 C27 C28 C29 -170.3(15)
C32 C27 C28 C29 1(2)
F14 C28 C29 F13 1(2)
C27 C28 C29 F13 178.0(14)
F14 C28 C29 C30 -177.3(13)
C27 C28 C29 C30 -1(3)
F13 C29 C30 C31 179.4(13)
C28 C29 C30 C31 -2(2)
F13 C29 C30 I4 -5.4(19)
C28 C29 C30 I4 173.1(12)
C29 C30 C31 F15 176.7(14)
I4 C30 C31 F15 1(2)
C29 C30 C31 C32 4(2)
I4 C30 C31 C32 -171.2(10)
F15 C31 C32 F16 4(2)
C30 C31 C32 F16 176.6(13)
F15 C31 C32 C27 -176.5(14)
C30 C31 C32 C27 -4(2)
O4 C27 C32 F16 -7.5(19)
C28 C27 C32 F16 -179.2(13)
O4 C27 C32 C31 172.9(13)
C28 C27 C32 C31 1(2)
C45 N1 C33 C34 60.9(13)
C41 N1 C33 C34 -179.1(10)
C37 N1 C33 C34 -61.3(13)
N1 C33 C34 C35 170.1(10)
C33 C34 C35 C36 173.3(13)
C45 N1 C37 C38 -168.7(10)
C33 N1 C37 C38 -47.2(13)
C41 N1 C37 C38 68.6(12)
N1 C37 C38 C39 -179.1(10)
C37 C38 C39 C40 178.9(10)
C45 N1 C41 C42 59.6(13)
C33 N1 C41 C42 -58.7(13)
C37 N1 C41 C42 -178.3(10)
N1 C41 C42 C43 -162.8(12)
C41 C42 C43 C44 76(2)
C33 N1 C45 C46 163.8(10)
C41 N1 C45 C46 47.7(13)
C37 N1 C45 C46 -73.4(13)
N1 C45 C46 C47 173.8(10)
C45 C46 C47 C48 174.6(10)
C57 N2 C49 C50 179.1(15)
C61 N2 C49 C50 58.6(18)
C53 N2 C49 C50 -61.1(18)
N2 C49 C50 C51 173.5(16)
C49 C50 C51 C52 175(2)
C57 N2 C53 C54 71.6(18)
C61 N2 C53 C54 -162.6(14)
C49 N2 C53 C54 -47.6(19)
N2 C53 C54 C55 -170.3(15)
C53 C54 C55 C56 -171(2)
C61 N2 C57 C58 57.5(19)
C53 N2 C57 C58 -177.1(15)
C49 N2 C57 C58 -57.8(19)
N2 C57 C58 C59 -165.2(15)
C57 C58 C59 C60 -172.0(19)
C57 N2 C61 C62 50.7(17)
C53 N2 C61 C62 -73.5(17)
C49 N2 C61 C62 168.8(13)
N2 C61 C62 C63 175.1(13)
C61 C62 C63 C64 172.7(14)
